data_2229269
loop_
_publ_author_name
'Yousefi, Mohammad'
'Eshtiagh-Hosseini, Hossein'
'Mirzaei, Masoud'
'Gholizadeh, Ahmad'
'Nikpour, Mohsen'

_publ_section_title
;
 Tetrakis{4-[(2<i>H</i>-tetrazol-5-yl)methyl]morpholin-4-ium}
 dodecatungstosilicate hexahydrate
;
_journal_coeditor_code XU5096
_journal_issue 2
_journal_name_full 'Acta Crystallographica Section E'
_journal_page_first m271
_journal_page_last m272
_journal_paper_doi 10.1107/S1600536811001772
_journal_volume 67
_journal_year 2011
_chemical_formula_iupac '(C6 H12 N5 O)4 [W12 (Si O4) O36], 6H2 O'
_chemical_formula_moiety '4(C6 H12 N5 O +), O40 Si W12 4-, 6(H2 O)'
_chemical_formula_sum 'C24 H60 N20 O50 Si W12'
_chemical_formula_weight 3663.21
_chemical_name_systematic
;
Tetrakis{4-[(2<i>H</i>-tetrazol-5-yl)methyl]morpholin-4-ium}
dodecatungstosilicate hexahydrate
;
_space_group_IT_number 1
_symmetry_cell_setting triclinic
_symmetry_space_group_name_Hall 'P 1'
_symmetry_space_group_name_H-M 'P 1'
_atom_sites_solution_hydrogens mixed
_atom_sites_solution_primary direct
_atom_sites_solution_secondary difmap
_audit_creation_method SHELXL-97
_cell_angle_alpha 93.8560(10)
_cell_angle_beta 116.3310(10)
_cell_angle_gamma 116.4500(10)
_cell_formula_units_Z 1
_cell_length_a 12.4512(5)
_cell_length_b 13.1805(5)
_cell_length_c 13.4065(6)
_cell_measurement_reflns_used 7382
_cell_measurement_temperature 100(2)
_cell_measurement_theta_max 34.91
_cell_measurement_theta_min 2.26
_cell_volume 1666.58(12)
_computing_cell_refinement 'SAINT (Bruker, 2005)'
_computing_data_collection 'APEX2 (Bruker, 2005)'
_computing_data_reduction 'SAINT (Bruker, 2005)'
_computing_molecular_graphics 'SHELXTL (Sheldrick, 2008)'
_computing_publication_material 'SHELXTL (Sheldrick, 2008)'
_computing_structure_refinement 'SHELXTL (Sheldrick, 2008)'
_computing_structure_solution 'SHELXTL (Sheldrick, 2008)'
_diffrn_ambient_temperature 100(2)
_diffrn_measured_fraction_theta_full 0.998
_diffrn_measured_fraction_theta_max 0.998
_diffrn_measurement_device_type 'Bruker SMART APEXII CCD area-detector'
_diffrn_measurement_method \w
_diffrn_radiation_monochromator graphite
_diffrn_radiation_source 'fine-focus sealed tube'
_diffrn_radiation_type MoK\a
_diffrn_radiation_wavelength 0.71073
_diffrn_reflns_av_R_equivalents 0.0303
_diffrn_reflns_av_sigmaI/netI 0.0458
_diffrn_reflns_limit_h_max 16
_diffrn_reflns_limit_h_min -16
_diffrn_reflns_limit_k_max 17
_diffrn_reflns_limit_k_min -17
_diffrn_reflns_limit_l_max 18
_diffrn_reflns_limit_l_min -18
_diffrn_reflns_number 33857
_diffrn_reflns_theta_full 29.00
_diffrn_reflns_theta_max 29.00
_diffrn_reflns_theta_min 1.83
_diffrn_standards_number 0
_exptl_absorpt_coefficient_mu 20.752
_exptl_absorpt_correction_T_max 0.164
_exptl_absorpt_correction_T_min 0.024
_exptl_absorpt_correction_type multi-scan
_exptl_absorpt_process_details '(SADABS; Sheldrick, 1996)'
_exptl_crystal_colour colourless
_exptl_crystal_density_diffrn 3.650
_exptl_crystal_density_method 'not measured'
_exptl_crystal_description prism
_exptl_crystal_F_000 1646
_exptl_crystal_size_max 0.32
_exptl_crystal_size_mid 0.16
_exptl_crystal_size_min 0.11
_refine_diff_density_max 2.911
_refine_diff_density_min -3.377
_refine_ls_abs_structure_details 'Flack (1983), 8497 Friedel pairs'
_refine_ls_abs_structure_Flack 0.377(9)
_refine_ls_extinction_method none
_refine_ls_goodness_of_fit_ref 1.032
_refine_ls_hydrogen_treatment constr
_refine_ls_matrix_type full
_refine_ls_number_parameters 965
_refine_ls_number_reflns 17355
_refine_ls_number_restraints 15
_refine_ls_restrained_S_all 1.032
_refine_ls_R_factor_all 0.0342
_refine_ls_R_factor_gt 0.0311
_refine_ls_shift/su_max 0.003
_refine_ls_shift/su_mean 0.000
_refine_ls_structure_factor_coef Fsqd
_refine_ls_weighting_details 'calc w=1/[\s^2^(Fo^2^)+(0.0033P)^2^+14.9946P] where P=(Fo^2^+2Fc^2^)/3'
_refine_ls_weighting_scheme calc
_refine_ls_wR_factor_gt 0.0603
_refine_ls_wR_factor_ref 0.0616
_reflns_number_gt 16382
_reflns_number_total 17355
_reflns_threshold_expression I>2\s(I)
_cod_data_source_file xu5096.cif
_cod_data_source_block I
_cod_database_code 2229269
_cod_database_fobs_code 2229269

loop_
_symmetry_equiv_pos_as_xyz
'x, y, z'

loop_
_atom_site_type_symbol
_atom_site_label
_atom_site_fract_x
_atom_site_fract_y
_atom_site_fract_z
_atom_site_U_iso_or_equiv
_atom_site_adp_type
_atom_site_calc_flag
_atom_site_refinement_flags
_atom_site_occupancy
_atom_site_disorder_assembly
_atom_site_disorder_group
W W1 -0.15077(4) 0.40561(4) -0.00071(4) 0.01174(8) Uani d . 1 . .
W W2 -0.13497(5) 0.63612(4) -0.10841(4) 0.01522(9) Uani d . 1 . .
W W3 -0.14193(5) 0.63506(4) 0.14178(4) 0.01416(9) Uani d . 1 . .
W W4 0.16324(5) 0.46361(4) -0.00354(4) 0.01246(9) Uani d . 1 . .
W W5 0.18504(5) 0.69819(4) -0.10194(4) 0.01641(10) Uani d . 1 . .
W W6 0.18457(5) 0.93664(4) 0.05396(4) 0.01496(9) Uani d . 1 . .
W W7 0.18302(5) 0.93205(4) 0.30608(4) 0.01196(8) Uani d . 1 . .
W W8 0.16177(5) 0.67811(4) 0.41200(4) 0.01570(9) Uani d . 1 . .
W W9 0.16303(5) 0.45739(4) 0.26823(4) 0.01452(9) Uani d . 1 . .
W W10 0.46736(4) 0.73897(4) 0.14941(4) 0.01258(9) Uani d . 1 . .
W W11 0.47530(5) 0.98427(4) 0.30317(4) 0.01202(8) Uani d . 1 . .
W W12 0.45930(5) 0.73633(4) 0.41972(4) 0.01493(9) Uani d . 1 . .
Si Si1 0.1672(4) 0.6917(3) 0.1533(3) 0.0103(4) Uani d . 1 . .
O O1 -0.2798(10) 0.2550(8) -0.0680(9) 0.032(2) Uani d . 1 . .
O O2 -0.2170(8) 0.4662(7) -0.1266(7) 0.0195(16) Uani d . 1 . .
O O3 -0.2280(8) 0.4607(7) 0.0663(7) 0.0214(16) Uani d . 1 . .
O O4 -0.0195(9) 0.4134(7) -0.0448(7) 0.0229(17) Uani d . 1 . .
O O5 -0.0245(8) 0.4051(7) 0.1438(7) 0.0193(16) Uani d . 1 . .
O O6 -0.2618(11) 0.6268(8) -0.2387(8) 0.025(2) Uani d . 1 . .
O O7 -0.2167(9) 0.6408(7) -0.0155(6) 0.0204(17) Uani d . 1 . .
O O8 -0.0031(8) 0.6306(7) -0.1391(7) 0.0223(16) Uani d . 1 . .
O O9 -0.0020(7) 0.8013(6) -0.0264(6) 0.0177(14) Uani d . 1 . .
O O10 -0.2741(10) 0.6188(9) 0.1611(10) 0.028(2) Uani d . 1 . .
O O11 -0.0091(8) 0.7977(6) 0.2052(6) 0.0184(15) Uani d . 1 . .
O O12 -0.0246(8) 0.6143(7) 0.2803(7) 0.0207(16) Uani d . 1 . .
O O13 0.1479(10) 0.3379(9) -0.0669(8) 0.028(2) Uani d . 1 . .
O O14 0.1500(8) 0.5366(6) -0.1235(6) 0.0192(16) Uani d . 1 . .
O O15 0.2035(8) 0.4516(7) 0.1496(7) 0.0200(16) Uani d . 1 . .
O O16 0.3714(8) 0.5695(7) 0.0732(7) 0.0196(16) Uani d . 1 . .
O O17 0.1793(10) 0.7144(9) -0.2292(8) 0.024(2) Uani d . 1 . .
O O18 0.2243(7) 0.8443(6) -0.0234(6) 0.0173(15) Uani d . 1 . .
O O19 0.3825(8) 0.7551(6) -0.0038(6) 0.0181(16) Uani d . 1 . .
O O20 0.1779(10) 1.0393(9) -0.0145(8) 0.0222(19) Uani d . 1 . .
O O21 0.1553(8) 0.9874(7) 0.1744(7) 0.0195(16) Uani d . 1 . .
O O22 0.3853(8) 1.0299(7) 0.1754(7) 0.0176(16) Uani d . 1 . .
O O23 0.1653(10) 1.0265(8) 0.3810(8) 0.028(2) Uani d . 1 . .
O O24 0.2077(8) 0.8306(6) 0.3974(6) 0.0161(15) Uani d . 1 . .
O O25 0.3809(8) 1.0237(7) 0.3696(7) 0.0208(17) Uani d . 1 . .
O O26 0.1411(10) 0.6798(8) 0.5279(7) 0.0193(18) Uani d . 1 . .
O O27 0.1308(7) 0.5192(6) 0.3814(6) 0.0169(14) Uani d . 1 . .
O O28 0.3611(7) 0.7355(6) 0.4988(7) 0.0188(15) Uani d . 1 . .
O O29 0.1464(10) 0.3320(9) 0.2984(8) 0.025(2) Uani d . 1 . .
O O30 0.3627(7) 0.5630(6) 0.3864(6) 0.0176(14) Uani d . 1 . .
O O31 0.6248(11) 0.7802(9) 0.1674(10) 0.031(2) Uani d . 1 . .
O O32 0.4911(9) 0.8879(7) 0.2113(7) 0.0213(16) Uani d . 1 . .
O O33 0.4829(9) 0.7137(7) 0.2913(7) 0.0220(17) Uani d . 1 . .
O O34 0.6359(9) 1.1094(7) 0.3846(8) 0.0240(19) Uani d . 1 . .
O O35 0.4857(8) 0.8838(7) 0.4038(7) 0.0202(16) Uani d . 1 . .
O O36 0.6129(10) 0.7745(8) 0.5385(7) 0.0208(18) Uani d . 1 . .
O O37 -0.0037(7) 0.6157(6) 0.0756(6) 0.0115(12) Uani d . 1 . .
O O38 0.2253(7) 0.6572(6) 0.0775(6) 0.0135(13) Uani d . 1 . .
O O39 0.2304(7) 0.8335(5) 0.1934(6) 0.0127(13) Uani d . 1 . .
O O40 0.2204(7) 0.6525(6) 0.2723(5) 0.0105(12) Uani d . 1 . .
O O1A 0.5034(11) 0.4077(7) 0.4512(9) 0.025(2) Uani d . 1 . .
N N1A 0.3843(12) 0.2278(10) -0.0626(10) 0.025(2) Uani d . 1 . .
N N2A 0.4103(12) 0.1469(11) -0.0912(10) 0.027(2) Uani d . 1 . .
N N3A 0.5069(10) 0.1532(9) 0.0118(10) 0.017(2) Uani d . 1 . .
H H3NA 0.5429 0.1081 0.0178 0.021 Uiso calc R 1 . .
N N4A 0.5432(11) 0.2324(9) 0.1031(9) 0.0162(19) Uani d . 1 . .
N N5A 0.5192(10) 0.3837(8) 0.2437(9) 0.0143(19) Uani d . 1 . .
H H5NA 0.5988 0.3824 0.2713 0.017 Uiso d R 1 . .
C C1A 0.4675(11) 0.2787(9) 0.0562(9) 0.0093(18) Uani d U 1 . .
C C2A 0.4658(13) 0.3733(11) 0.1172(11) 0.017(2) Uani d . 1 . .
H H2AA 0.3679 0.3558 0.0779 0.020 Uiso calc R 1 . .
H H2AB 0.5253 0.4508 0.1118 0.020 Uiso calc R 1 . .
C C3A 0.5592(13) 0.5031(10) 0.3194(13) 0.024(3) Uani d . 1 . .
H H3AA 0.6350 0.5712 0.3166 0.029 Uiso calc R 1 . .
H H3AB 0.4759 0.5111 0.2864 0.029 Uiso calc R 1 . .
C C4A 0.6084(13) 0.5081(12) 0.4439(11) 0.023(3) Uani d . 1 . .
H H4AA 0.6969 0.5078 0.4793 0.028 Uiso calc R 1 . .
H H4AB 0.6290 0.5837 0.4893 0.028 Uiso calc R 1 . .
C C5A 0.4720(17) 0.2989(12) 0.3892(14) 0.028(3) Uani d . 1 . .
H H5AA 0.4009 0.2319 0.3975 0.034 Uiso calc R 1 . .
H H5AB 0.5587 0.2957 0.4241 0.034 Uiso calc R 1 . .
C C6A 0.4162(13) 0.2828(10) 0.2609(11) 0.020(3) Uani d . 1 . .
H H6AA 0.3255 0.2794 0.2243 0.024 Uiso calc R 1 . .
H H6AB 0.3979 0.2058 0.2211 0.024 Uiso calc R 1 . .
O O1B 0.8262(10) 0.9749(8) -0.1436(8) 0.0214(18) Uani d . 1 . .
N N1B 0.9527(11) 1.1682(10) 0.3755(9) 0.020(2) Uani d . 1 . .
N N2B 0.9254(13) 1.2496(10) 0.3944(10) 0.026(2) Uani d . 1 . .
N N3B 0.8346(11) 1.2448(9) 0.2940(8) 0.019(2) Uani d . 1 . .
H H3NB 0.8022 1.2928 0.2876 0.023 Uiso calc R 1 . .
N N4B 0.7936(10) 1.1611(9) 0.2006(9) 0.0156(19) Uani d . 1 . .
N N5B 0.8103(10) 1.0024(9) 0.0613(9) 0.0136(18) Uani d . 1 . .
H H5NB 0.7339 1.0016 0.0523 0.016 Uiso d R 1 . .
C C1B 0.8743(12) 1.1172(12) 0.2578(11) 0.022(3) Uani d . 1 . .
C C2B 0.8729(15) 1.0174(12) 0.1923(11) 0.023(3) Uani d . 1 . .
H H2BA 0.8168 0.9410 0.2012 0.028 Uiso calc R 1 . .
H H2BB 0.9709 1.0356 0.2280 0.028 Uiso calc R 1 . .
C C3B 0.7827(12) 0.8882(10) -0.0014(10) 0.015(2) Uani d . 1 . .
H H3BA 0.7116 0.8196 0.0055 0.019 Uiso calc R 1 . .
H H3BB 0.8709 0.8875 0.0345 0.019 Uiso calc R 1 . .
C C4B 0.7286(13) 0.8765(10) -0.1296(11) 0.018(2) Uani d . 1 . .
H H4BA 0.7115 0.8009 -0.1712 0.022 Uiso calc R 1 . .
H H4BB 0.6374 0.8723 -0.1659 0.022 Uiso calc R 1 . .
C C5B 0.8432(17) 1.0839(11) -0.0878(12) 0.026(3) Uani d . 1 . .
H H5BA 0.7498 1.0756 -0.1223 0.031 Uiso calc R 1 . .
H H5BB 0.9044 1.1527 -0.1023 0.031 Uiso calc R 1 . .
C C6B 0.9093(14) 1.1068(12) 0.0443(11) 0.021(3) Uani d . 1 . .
H H6BA 1.0024 1.1145 0.0793 0.025 Uiso calc R 1 . .
H H6BB 0.9235 1.1821 0.0830 0.025 Uiso calc R 1 . .
O O1C -0.1254(9) 0.7597(7) 0.4772(8) 0.0220(19) Uani d . 1 . .
N N1C 0.0611(10) 1.2535(9) 0.6738(8) 0.0143(18) Uani d . 1 . .
N N2C 0.0020(11) 1.3170(9) 0.6517(9) 0.020(2) Uani d . 1 . .
N N3C -0.1102(11) 1.2594(9) 0.6570(9) 0.019(2) Uani d . 1 . .
H H3NC -0.1678 1.2850 0.6452 0.023 Uiso calc R 1 . .
N N4C -0.1311(10) 1.1593(9) 0.6814(8) 0.0152(18) Uani d . 1 . .
N N5C 0.0089(10) 0.9902(8) 0.6439(9) 0.0151(18) Uani d . 1 . .
H H5NC 0.0904 1.0345 0.6466 0.018 Uiso d R 1 . .
C C1C -0.0207(13) 1.1583(10) 0.6923(10) 0.015(2) Uani d . 1 . .
C C2C 0.0090(13) 1.0651(10) 0.7317(10) 0.016(2) Uani d . 1 . .
H H2CA 0.1023 1.1054 0.8063 0.019 Uiso calc R 1 . .
H H2CB -0.0633 1.0122 0.7481 0.019 Uiso calc R 1 . .
C C3C 0.0082(17) 0.8832(13) 0.6814(11) 0.030(3) Uani d . 1 . .
H H3CA 0.0968 0.9126 0.7578 0.036 Uiso calc R 1 . .
H H3CB -0.0719 0.8411 0.6928 0.036 Uiso calc R 1 . .
C C4C -0.0047(15) 0.7951(13) 0.5912(13) 0.034(3) Uani d . 1 . .
H H4CA 0.0820 0.8330 0.5880 0.041 Uiso calc R 1 . .
H H4CB -0.0146 0.7235 0.6149 0.041 Uiso calc R 1 . .
C C5C -0.1087(17) 0.8638(13) 0.4395(13) 0.030(3) Uani d . 1 . .
H H5CA -0.1856 0.8378 0.3568 0.036 Uiso calc R 1 . .
H H5CB -0.0173 0.9060 0.4439 0.036 Uiso calc R 1 . .
C C6C -0.1129(12) 0.9449(10) 0.5156(10) 0.014(2) Uani d U 1 . .
H H6CA -0.2043 0.9022 0.5111 0.017 Uiso calc R 1 . .
H H6CB -0.1055 1.0140 0.4878 0.017 Uiso calc R 1 . .
O O1D 0.4480(9) 0.6171(8) 0.8290(8) 0.0213(18) Uani d . 1 . .
N N1D 0.2558(11) 0.1224(10) 0.6295(10) 0.024(2) Uani d . 1 . .
N N2D 0.3111(12) 0.0544(10) 0.6502(9) 0.024(2) Uani d . 1 . .
N N3D 0.4246(13) 0.1078(11) 0.6461(10) 0.030(3) Uani d . 1 . .
H H3ND 0.4793 0.0790 0.6583 0.036 Uiso calc R 1 . .
N N4D 0.4516(11) 0.2080(10) 0.6224(10) 0.024(2) Uani d . 1 . .
N N5D 0.3177(9) 0.3856(9) 0.6646(8) 0.0148(18) Uani d . 1 . .
H H5ND 0.2344 0.3336 0.6560 0.018 Uiso d R 1 . .
C C1D 0.3438(12) 0.2162(11) 0.6128(10) 0.020(2) Uani d . 1 . .
C C2D 0.3143(14) 0.3088(12) 0.5742(10) 0.022(3) Uani d . 1 . .
H H2DA 0.2200 0.2685 0.5007 0.027 Uiso calc R 1 . .
H H2DB 0.3852 0.3608 0.5562 0.027 Uiso calc R 1 . .
C C3D 0.3106(16) 0.4874(13) 0.6265(12) 0.028(3) Uani d . 1 . .
H H3DA 0.2198 0.4555 0.5512 0.034 Uiso calc R 1 . .
H H3DB 0.3883 0.5320 0.6129 0.034 Uiso calc R 1 . .
C C4D 0.3225(14) 0.5722(11) 0.7184(11) 0.023(3) Uani d . 1 . .
H H4DA 0.3210 0.6401 0.6918 0.028 Uiso calc R 1 . .
H H4DB 0.2399 0.5293 0.7267 0.028 Uiso calc R 1 . .
C C5D 0.4459(13) 0.5195(10) 0.8663(11) 0.016(2) Uani d . 1 . .
H H5DA 0.3605 0.4753 0.8706 0.020 Uiso calc R 1 . .
H H5DB 0.5297 0.5503 0.9466 0.020 Uiso calc R 1 . .
C C6D 0.4459(12) 0.4327(11) 0.7848(10) 0.018(2) Uani d . 1 . .
H H6DA 0.5325 0.4747 0.7819 0.021 Uiso calc R 1 . .
H H6DB 0.4440 0.3656 0.8147 0.021 Uiso calc R 1 . .
O O1W 0.5437(8) 0.9624(7) -0.0360(8) 0.0181(17) Uani d . 1 . .
H H1WA 0.5098 0.9594 -0.1077 0.027 Uiso d R 1 . .
H H1WB 0.4881 0.9048 -0.0245 0.027 Uiso d R 1 . .
O O2W 0.7943(9) 0.4321(8) 0.3404(8) 0.0198(18) Uani d . 1 . .
H H2WA 0.8449 0.4362 0.4106 0.030 Uiso d R 1 . .
H H2WB 0.8434 0.4714 0.3129 0.030 Uiso d R 1 . .
O O3W 0.5808(9) 0.0212(8) 0.6389(7) 0.0201(17) Uani d . 1 . .
H H3WA 0.5521 -0.0458 0.6511 0.030 Uiso d R 1 . .
H H3WB 0.5453 -0.0076 0.5655 0.030 Uiso d R 1 . .
O O4W 0.7289(10) 0.3445(9) 0.6560(9) 0.031(2) Uani d . 1 . .
H H4WA 0.7855 0.4129 0.7095 0.046 Uiso d R 1 . .
H H4WB 0.6594 0.3512 0.6127 0.046 Uiso d R 1 . .
O O5W 0.4149(10) 0.8783(8) 0.7282(8) 0.035(2) Uani d . 1 . .
H H5WA 0.3925 0.9294 0.7094 0.052 Uiso d R 1 . .
H H5WB 0.3548 0.8242 0.6608 0.052 Uiso d R 1 . .
O O6W 0.9460(12) 0.4968(9) 0.5690(9) 0.041(3) Uani d . 1 . .
H H6WA 1.0181 0.5679 0.6054 0.061 Uiso d R 1 . .
H H6WB 0.9624 0.4467 0.5990 0.061 Uiso d R 1 . .

loop_
_atom_site_aniso_label
_atom_site_aniso_U_11
_atom_site_aniso_U_22
_atom_site_aniso_U_33
_atom_site_aniso_U_12
_atom_site_aniso_U_13
_atom_site_aniso_U_23
W1 0.01137(19) 0.00894(18) 0.01120(19) 0.00468(16) 0.00413(17) 0.00237(16)
W2 0.0114(2) 0.0185(2) 0.0111(2) 0.00985(18) 0.00158(16) -0.00237(17)
W3 0.01138(19) 0.0226(2) 0.0130(2) 0.01095(18) 0.00743(17) 0.00836(17)
W4 0.0188(2) 0.01091(19) 0.01065(19) 0.01021(17) 0.00775(17) 0.00294(16)
W5 0.0177(2) 0.0171(2) 0.0111(2) 0.00503(18) 0.00995(18) 0.00127(17)
W6 0.0182(2) 0.00896(19) 0.0224(2) 0.00833(18) 0.01289(19) 0.00590(17)
W7 0.0167(2) 0.01184(19) 0.00934(19) 0.00986(17) 0.00616(17) 0.00235(16)
W8 0.0148(2) 0.0187(2) 0.00999(19) 0.00472(17) 0.00866(17) 0.00102(16)
W9 0.0165(2) 0.00937(19) 0.0234(2) 0.00780(17) 0.01354(19) 0.00702(17)
W10 0.0118(2) 0.0193(2) 0.0125(2) 0.01052(17) 0.00798(17) 0.00828(17)
W11 0.01218(19) 0.00813(18) 0.01156(19) 0.00481(16) 0.00392(16) 0.00277(15)
W12 0.01094(19) 0.0175(2) 0.0124(2) 0.00924(17) 0.00247(17) -0.00101(16)
Si1 0.0086(9) 0.0107(9) 0.0102(9) 0.0046(8) 0.0049(8) 0.0007(8)
O1 0.022(4) 0.025(4) 0.029(5) 0.000(4) 0.012(4) 0.005(4)
O2 0.029(4) 0.019(4) 0.015(4) 0.018(4) 0.011(3) 0.006(3)
O3 0.024(4) 0.028(4) 0.021(4) 0.021(4) 0.010(3) 0.015(3)
O4 0.025(4) 0.037(5) 0.020(4) 0.021(4) 0.017(4) 0.015(4)
O5 0.018(4) 0.034(5) 0.017(4) 0.016(4) 0.014(3) 0.013(3)
O6 0.037(5) 0.025(4) 0.012(4) 0.022(4) 0.005(4) 0.008(3)
O7 0.036(5) 0.025(4) 0.011(4) 0.023(4) 0.013(4) 0.013(3)
O8 0.025(4) 0.021(4) 0.024(4) 0.010(3) 0.018(4) 0.003(3)
O9 0.013(3) 0.020(4) 0.017(4) 0.010(3) 0.004(3) 0.006(3)
O10 0.022(4) 0.029(5) 0.052(6) 0.018(4) 0.028(5) 0.018(4)
O11 0.023(4) 0.016(3) 0.012(3) 0.011(3) 0.006(3) 0.003(3)
O12 0.024(4) 0.024(4) 0.019(4) 0.014(3) 0.014(3) 0.012(3)
O13 0.027(5) 0.041(5) 0.017(4) 0.025(4) 0.007(4) -0.001(4)
O14 0.018(4) 0.017(4) 0.011(3) 0.004(3) 0.003(3) 0.006(3)
O15 0.021(4) 0.032(4) 0.020(4) 0.018(4) 0.016(3) 0.016(4)
O16 0.026(4) 0.021(4) 0.020(4) 0.015(3) 0.015(3) 0.010(3)
O17 0.018(4) 0.031(5) 0.012(4) 0.006(4) 0.008(3) 0.000(3)
O18 0.011(3) 0.021(4) 0.013(3) 0.006(3) 0.004(3) 0.006(3)
O19 0.015(4) 0.016(4) 0.011(3) 0.002(3) 0.003(3) 0.006(3)
O20 0.027(5) 0.035(5) 0.023(4) 0.025(4) 0.016(4) 0.025(4)
O21 0.026(4) 0.029(4) 0.012(4) 0.021(4) 0.009(3) 0.012(3)
O22 0.013(4) 0.025(4) 0.021(4) 0.012(3) 0.010(3) 0.012(3)
O23 0.024(4) 0.026(5) 0.021(4) 0.018(4) 0.002(4) -0.009(4)
O24 0.017(4) 0.013(3) 0.009(3) 0.004(3) 0.005(3) 0.001(3)
O25 0.021(4) 0.029(4) 0.020(4) 0.020(4) 0.010(3) 0.017(4)
O26 0.034(5) 0.022(4) 0.009(4) 0.018(4) 0.013(4) 0.011(3)
O27 0.012(3) 0.014(3) 0.018(4) 0.004(3) 0.007(3) 0.001(3)
O28 0.014(3) 0.014(3) 0.023(4) 0.002(3) 0.013(3) -0.003(3)
O29 0.025(4) 0.031(5) 0.028(5) 0.015(4) 0.018(4) 0.020(4)
O30 0.016(3) 0.020(4) 0.016(4) 0.011(3) 0.007(3) 0.000(3)
O31 0.044(6) 0.024(4) 0.056(6) 0.026(4) 0.038(5) 0.026(4)
O32 0.030(4) 0.026(4) 0.017(4) 0.019(4) 0.015(4) 0.014(3)
O33 0.035(5) 0.024(4) 0.017(4) 0.022(4) 0.015(4) 0.008(3)
O34 0.021(4) 0.011(4) 0.021(4) -0.002(3) 0.010(3) -0.007(3)
O35 0.028(4) 0.023(4) 0.013(4) 0.016(4) 0.010(3) 0.004(3)
O36 0.026(4) 0.024(4) 0.011(4) 0.019(4) 0.004(3) 0.002(3)
O37 0.008(3) 0.016(3) 0.010(3) 0.007(3) 0.004(3) 0.005(3)
O38 0.016(3) 0.011(3) 0.016(3) 0.007(3) 0.010(3) 0.003(3)
O39 0.013(3) 0.006(3) 0.021(4) 0.006(3) 0.008(3) 0.004(3)
O40 0.015(3) 0.017(3) 0.007(3) 0.014(3) 0.006(3) 0.007(3)
O1A 0.040(5) 0.011(4) 0.032(5) 0.013(4) 0.026(5) 0.008(4)
N1A 0.021(5) 0.029(6) 0.021(5) 0.014(5) 0.010(5) 0.004(4)
N2A 0.023(5) 0.037(6) 0.018(5) 0.016(5) 0.010(5) 0.005(5)
N3A 0.017(5) 0.016(5) 0.030(6) 0.011(4) 0.019(5) 0.008(4)
N4A 0.020(5) 0.011(4) 0.013(5) 0.008(4) 0.007(4) 0.002(4)
N5A 0.005(4) 0.013(4) 0.016(5) 0.001(4) 0.004(4) -0.001(4)
C1A 0.009(2) 0.009(2) 0.009(2) 0.0023(17) 0.0074(19) 0.0035(17)
C2A 0.022(6) 0.019(6) 0.017(6) 0.014(5) 0.012(5) 0.009(5)
C3A 0.022(6) 0.006(5) 0.047(8) 0.005(4) 0.024(6) 0.003(5)
C4A 0.016(6) 0.030(7) 0.021(6) 0.009(5) 0.012(5) 0.001(5)
C5A 0.034(7) 0.012(6) 0.036(8) 0.007(5) 0.022(6) -0.001(5)
C6A 0.018(6) 0.005(5) 0.020(6) -0.003(4) 0.008(5) -0.005(4)
O1B 0.028(5) 0.018(4) 0.019(4) 0.009(4) 0.016(4) 0.002(3)
N1B 0.020(5) 0.030(5) 0.013(5) 0.014(4) 0.008(4) 0.008(4)
N2B 0.040(7) 0.034(6) 0.026(6) 0.026(5) 0.027(5) 0.016(5)
N3B 0.022(5) 0.023(5) 0.006(4) 0.012(4) 0.003(4) 0.006(4)
N4B 0.014(5) 0.021(5) 0.016(5) 0.009(4) 0.011(4) 0.007(4)
N5B 0.017(5) 0.016(5) 0.018(5) 0.015(4) 0.010(4) 0.010(4)
C1B 0.012(5) 0.032(6) 0.019(5) 0.015(5) 0.003(4) 0.007(5)
C2B 0.027(7) 0.021(6) 0.018(6) 0.015(6) 0.007(6) 0.008(5)
C3B 0.016(5) 0.022(6) 0.017(5) 0.014(5) 0.011(4) 0.010(4)
C4B 0.020(6) 0.007(5) 0.024(6) 0.006(4) 0.011(5) -0.003(4)
C5B 0.047(8) 0.013(6) 0.023(6) 0.011(6) 0.026(6) 0.010(5)
C6B 0.027(6) 0.031(6) 0.019(6) 0.016(5) 0.020(5) 0.013(5)
O1C 0.024(5) 0.011(4) 0.020(4) 0.008(4) 0.005(4) 0.002(3)
N1C 0.018(5) 0.017(4) 0.012(4) 0.013(4) 0.007(4) 0.006(4)
N2C 0.027(5) 0.022(5) 0.012(4) 0.017(4) 0.007(4) 0.006(4)
N3C 0.021(5) 0.026(5) 0.013(5) 0.020(4) 0.005(4) 0.007(4)
N4C 0.021(5) 0.018(4) 0.012(4) 0.014(4) 0.009(4) 0.004(4)
N5C 0.016(4) 0.015(4) 0.020(5) 0.010(4) 0.013(4) 0.007(4)
C1C 0.023(6) 0.017(5) 0.016(5) 0.015(5) 0.013(5) 0.006(4)
C2C 0.027(6) 0.018(5) 0.009(5) 0.017(5) 0.009(5) 0.009(4)
C3C 0.045(8) 0.037(7) 0.010(5) 0.031(7) 0.006(6) 0.007(5)
C4C 0.030(7) 0.032(7) 0.029(7) 0.021(6) 0.006(6) -0.002(6)
C5C 0.044(8) 0.026(7) 0.023(7) 0.017(7) 0.021(7) 0.008(6)
C6C 0.013(3) 0.013(3) 0.014(3) 0.0078(19) 0.0058(19) 0.0076(19)
O1D 0.015(4) 0.022(4) 0.024(5) 0.011(4) 0.007(4) 0.005(4)
N1D 0.017(5) 0.031(6) 0.016(5) 0.013(5) 0.004(4) 0.001(4)
N2D 0.027(5) 0.028(5) 0.017(5) 0.015(5) 0.011(4) 0.002(4)
N3D 0.034(6) 0.039(6) 0.021(5) 0.029(5) 0.009(5) 0.002(5)
N4D 0.017(5) 0.029(5) 0.021(5) 0.014(4) 0.007(4) -0.001(4)
N5D 0.006(4) 0.021(5) 0.009(4) 0.007(4) -0.001(3) 0.000(4)
C1D 0.011(5) 0.028(6) 0.007(5) 0.006(5) 0.000(4) -0.005(4)
C2D 0.023(6) 0.038(7) 0.015(6) 0.023(6) 0.010(5) 0.005(5)
C3D 0.041(8) 0.035(7) 0.022(6) 0.028(6) 0.018(6) 0.022(6)
C4D 0.023(6) 0.023(6) 0.023(6) 0.018(5) 0.005(5) 0.011(5)
C5D 0.015(5) 0.010(5) 0.015(5) 0.006(4) 0.002(5) 0.000(4)
C6D 0.013(5) 0.024(5) 0.013(5) 0.011(4) 0.003(4) 0.010(4)
O1W 0.011(4) 0.018(4) 0.018(4) 0.001(3) 0.009(3) 0.000(3)
O2W 0.019(4) 0.022(4) 0.027(5) 0.015(4) 0.013(4) 0.011(4)
O3W 0.016(4) 0.025(4) 0.014(4) 0.012(3) 0.003(3) -0.004(3)
O4W 0.034(5) 0.045(6) 0.027(5) 0.031(5) 0.015(4) 0.014(4)
O5W 0.034(5) 0.022(4) 0.015(4) 0.002(4) 0.002(4) 0.000(3)
O6W 0.057(7) 0.030(5) 0.026(5) 0.022(5) 0.015(5) 0.016(4)

loop_
_atom_type_symbol
_atom_type_description
_atom_type_scat_dispersion_real
_atom_type_scat_dispersion_imag
_atom_type_scat_source
C C 0.0033 0.0016 'International Tables Vol C Tables 4.2.6.8 and 6.1.1.4'
H H 0.0000 0.0000 'International Tables Vol C Tables 4.2.6.8 and 6.1.1.4'
N N 0.0061 0.0033 'International Tables Vol C Tables 4.2.6.8 and 6.1.1.4'
O O 0.0106 0.0060 'International Tables Vol C Tables 4.2.6.8 and 6.1.1.4'
Si Si 0.0817 0.0704 'International Tables Vol C Tables 4.2.6.8 and 6.1.1.4'
W W -0.8490 6.8722 'International Tables Vol C Tables 4.2.6.8 and 6.1.1.4'

loop_
_geom_angle_atom_site_label_1
_geom_angle_atom_site_label_2
_geom_angle_atom_site_label_3
_geom_angle_site_symmetry_1
_geom_angle_site_symmetry_3
_geom_angle
_geom_angle_publ_flag
O1 W1 O5 . . 100.8(4) ?
O1 W1 O3 . . 101.0(4) ?
O5 W1 O3 . . 92.9(3) ?
O1 W1 O2 . . 100.5(4) ?
O5 W1 O2 . . 158.0(3) ?
O3 W1 O2 . . 88.3(3) ?
O1 W1 O4 . . 100.7(4) ?
O5 W1 O4 . . 84.5(3) ?
O3 W1 O4 . . 158.3(3) ?
O2 W1 O4 . . 86.3(3) ?
O1 W1 O37 . . 171.1(4) ?
O5 W1 O37 . . 86.6(3) ?
O3 W1 O37 . . 73.6(3) ?
O2 W1 O37 . . 72.7(3) ?
O4 W1 O37 . . 84.8(3) ?
O6 W2 O9 . . 105.6(4) ?
O6 W2 O8 . . 105.4(4) ?
O9 W2 O8 . . 87.8(3) ?
O6 W2 O7 . . 98.5(4) ?
O9 W2 O7 . . 87.6(3) ?
O8 W2 O7 . . 156.1(3) ?
O6 W2 O2 . . 99.4(4) ?
O9 W2 O2 . . 154.8(3) ?
O8 W2 O2 . . 88.1(3) ?
O7 W2 O2 . . 86.2(3) ?
O6 W2 O37 . . 166.6(4) ?
O9 W2 O37 . . 83.7(3) ?
O8 W2 O37 . . 84.4(3) ?
O7 W2 O37 . . 71.8(3) ?
O2 W2 O37 . . 71.2(3) ?
O10 W3 O11 . . 105.3(4) ?
O10 W3 O7 . . 99.3(4) ?
O11 W3 O7 . . 92.3(3) ?
O10 W3 O12 . . 102.5(4) ?
O11 W3 O12 . . 89.2(3) ?
O7 W3 O12 . . 156.9(3) ?
O10 W3 O3 . . 96.5(4) ?
O11 W3 O3 . . 158.2(3) ?
O7 W3 O3 . . 85.5(3) ?
O12 W3 O3 . . 84.6(3) ?
O10 W3 O37 . . 166.2(4) ?
O11 W3 O37 . . 86.9(3) ?
O7 W3 O37 . . 73.2(3) ?
O12 W3 O37 . . 83.8(3) ?
O3 W3 O37 . . 71.7(3) ?
O13 W4 O4 . . 103.6(4) ?
O13 W4 O14 . . 99.9(4) ?
O4 W4 O14 . . 92.3(3) ?
O13 W4 O15 . . 101.3(4) ?
O4 W4 O15 . . 88.5(3) ?
O14 W4 O15 . . 158.0(3) ?
O13 W4 O16 . . 96.7(4) ?
O4 W4 O16 . . 159.6(3) ?
O14 W4 O16 . . 86.1(3) ?
O15 W4 O16 . . 85.6(3) ?
O13 W4 O38 . . 167.5(4) ?
O4 W4 O38 . . 87.4(3) ?
O14 W4 O38 . . 73.4(3) ?
O15 W4 O38 . . 84.7(3) ?
O16 W4 O38 . . 72.7(3) ?
O17 W5 O18 . . 104.4(4) ?
O17 W5 O8 . . 105.5(4) ?
O18 W5 O8 . . 87.6(3) ?
O17 W5 O19 . . 98.8(4) ?
O18 W5 O19 . . 88.4(3) ?
O8 W5 O19 . . 155.7(3) ?
O17 W5 O14 . . 99.3(4) ?
O18 W5 O14 . . 156.3(3) ?
O8 W5 O14 . . 87.2(3) ?
O19 W5 O14 . . 86.9(3) ?
O17 W5 O38 . . 166.8(4) ?
O18 W5 O38 . . 84.9(3) ?
O8 W5 O38 . . 83.9(3) ?
O19 W5 O38 . . 71.8(3) ?
O14 W5 O38 . . 71.5(3) ?
O20 W6 O9 . . 106.2(4) ?
O20 W6 O18 . . 106.1(4) ?
O9 W6 O18 . . 86.4(3) ?
O20 W6 O21 . . 98.6(4) ?
O9 W6 O21 . . 89.3(3) ?
O18 W6 O21 . . 155.1(3) ?
O20 W6 O22 . . 98.6(4) ?
O9 W6 O22 . . 155.2(3) ?
O18 W6 O22 . . 87.7(3) ?
O21 W6 O22 . . 86.0(3) ?
O20 W6 O39 . . 166.0(4) ?
O9 W6 O39 . . 84.2(3) ?
O18 W6 O39 . . 83.5(3) ?
O21 W6 O39 . . 71.7(3) ?
O22 W6 O39 . . 71.1(3) ?
O23 W7 O25 . . 100.7(4) ?
O23 W7 O21 . . 98.0(4) ?
O25 W7 O21 . . 88.8(3) ?
O23 W7 O24 . . 104.9(4) ?
O25 W7 O24 . . 89.8(3) ?
O21 W7 O24 . . 156.9(3) ?
O23 W7 O11 . . 102.6(4) ?
O25 W7 O11 . . 156.6(3) ?
O21 W7 O11 . . 86.9(3) ?
O24 W7 O11 . . 85.3(3) ?
O23 W7 O39 . . 169.0(4) ?
O25 W7 O39 . . 72.7(3) ?
O21 W7 O39 . . 73.4(3) ?
O24 W7 O39 . . 84.2(3) ?
O11 W7 O39 . . 84.1(3) ?
O26 W8 O24 . . 104.8(4) ?
O26 W8 O12 . . 103.5(4) ?
O24 W8 O12 . . 88.5(3) ?
O26 W8 O27 . . 96.7(4) ?
O24 W8 O27 . . 158.3(3) ?
O12 W8 O27 . . 88.8(3) ?
O26 W8 O28 . . 97.3(4) ?
O24 W8 O28 . . 88.9(3) ?
O12 W8 O28 . . 159.0(3) ?
O27 W8 O28 . . 86.0(3) ?
O26 W8 O40 . . 165.8(3) ?
O24 W8 O40 . . 85.8(3) ?
O12 W8 O40 . . 85.9(3) ?
O27 W8 O40 . . 72.6(3) ?
O28 W8 O40 . . 73.2(3) ?
O29 W9 O15 . . 102.3(4) ?
O29 W9 O5 . . 103.3(4) ?
O15 W9 O5 . . 86.1(3) ?
O29 W9 O30 . . 96.7(4) ?
O15 W9 O30 . . 90.7(3) ?
O5 W9 O30 . . 160.0(3) ?
O29 W9 O27 . . 99.0(4) ?
O15 W9 O27 . . 158.7(3) ?
O5 W9 O27 . . 89.9(3) ?
O30 W9 O27 . . 85.9(3) ?
O29 W9 O40 . . 167.0(4) ?
O15 W9 O40 . . 86.2(3) ?
O5 W9 O40 . . 86.9(3) ?
O30 W9 O40 . . 73.1(3) ?
O27 W9 O40 . . 72.7(3) ?
O31 W10 O33 . . 105.3(4) ?
O31 W10 O32 . . 103.6(4) ?
O33 W10 O32 . . 85.2(3) ?
O31 W10 O16 . . 98.4(4) ?
O33 W10 O16 . . 90.9(3) ?
O32 W10 O16 . . 157.9(3) ?
O31 W10 O19 . . 97.3(4) ?
O33 W10 O19 . . 157.2(3) ?
O32 W10 O19 . . 86.7(3) ?
O16 W10 O19 . . 88.6(3) ?
O31 W10 O38 . . 166.3(4) ?
O33 W10 O38 . . 85.8(3) ?
O32 W10 O38 . . 85.0(3) ?
O16 W10 O38 . . 73.0(3) ?
O19 W10 O38 . . 72.3(3) ?
O34 W11 O32 . . 105.7(4) ?
O34 W11 O22 . . 101.4(4) ?
O32 W11 O22 . . 92.0(3) ?
O34 W11 O35 . . 102.0(4) ?
O32 W11 O35 . . 86.9(3) ?
O22 W11 O35 . . 156.0(3) ?
O34 W11 O25 . . 98.4(4) ?
O32 W11 O25 . . 155.8(3) ?
O22 W11 O25 . . 86.1(3) ?
O35 W11 O25 . . 85.2(3) ?
O34 W11 O39 . . 167.9(3) ?
O32 W11 O39 . . 85.3(3) ?
O22 W11 O39 . . 72.5(3) ?
O35 W11 O39 . . 83.5(3) ?
O25 W11 O39 . . 71.1(3) ?
O36 W12 O35 . . 103.3(4) ?
O36 W12 O33 . . 104.6(4) ?
O35 W12 O33 . . 87.2(3) ?
O36 W12 O28 . . 97.9(4) ?
O35 W12 O28 . . 89.9(3) ?
O33 W12 O28 . . 157.4(3) ?
O36 W12 O30 . . 98.1(4) ?
O35 W12 O30 . . 158.6(3) ?
O33 W12 O30 . . 88.4(3) ?
O28 W12 O30 . . 86.1(3) ?
O36 W12 O40 . . 166.9(4) ?
O35 W12 O40 . . 86.3(3) ?
O33 W12 O40 . . 84.5(3) ?
O28 W12 O40 . . 72.9(3) ?
O30 W12 O40 . . 72.4(3) ?
O39 Si1 O37 . . 111.4(4) ?
O39 Si1 O38 . . 111.2(4) ?
O37 Si1 O38 . . 109.1(4) ?
O39 Si1 O40 . . 108.8(4) ?
O37 Si1 O40 . . 108.9(4) ?
O38 Si1 O40 . . 107.4(4) ?
W1 O2 W2 . . 123.9(4) ?
W1 O3 W3 . . 122.1(4) ?
W4 O4 W1 . . 149.9(5) ?
W1 O5 W9 . . 151.5(4) ?
W3 O7 W2 . . 123.5(4) ?
W2 O8 W5 . . 149.9(4) ?
W2 O9 W6 . . 151.8(4) ?
W3 O11 W7 . . 151.4(4) ?
W8 O12 W3 . . 146.4(4) ?
W4 O14 W5 . . 123.0(4) ?
W9 O15 W4 . . 148.0(4) ?
W10 O16 W4 . . 121.1(4) ?
W5 O18 W6 . . 152.0(4) ?
W5 O19 W10 . . 124.2(4) ?
W7 O21 W6 . . 123.7(4) ?
W11 O22 W6 . . 125.1(4) ?
W8 O24 W7 . . 151.6(4) ?
W7 O25 W11 . . 123.9(4) ?
W8 O27 W9 . . 121.9(4) ?
W8 O28 W12 . . 121.8(4) ?
W9 O30 W12 . . 121.6(4) ?
W11 O32 W10 . . 152.7(4) ?
W10 O33 W12 . . 151.3(4) ?
W12 O35 W11 . . 148.6(4) ?
Si1 O37 W1 . . 125.8(4) ?
Si1 O37 W3 . . 123.2(4) ?
W1 O37 W3 . . 92.7(2) ?
Si1 O37 W2 . . 122.4(3) ?
W1 O37 W2 . . 92.1(2) ?
W3 O37 W2 . . 91.3(2) ?
Si1 O38 W4 . . 124.9(4) ?
Si1 O38 W10 . . 123.6(4) ?
W4 O38 W10 . . 93.2(2) ?
Si1 O38 W5 . . 122.3(4) ?
W4 O38 W5 . . 92.1(2) ?
W10 O38 W5 . . 91.7(2) ?
Si1 O39 W7 . . 125.4(4) ?
Si1 O39 W11 . . 124.7(4) ?
W7 O39 W11 . . 92.3(2) ?
Si1 O39 W6 . . 122.3(4) ?
W7 O39 W6 . . 91.2(2) ?
W11 O39 W6 . . 91.1(2) ?
Si1 O40 W9 . . 124.1(4) ?
Si1 O40 W8 . . 122.0(3) ?
W9 O40 W8 . . 92.9(2) ?
Si1 O40 W12 . . 124.0(4) ?
W9 O40 W12 . . 92.9(2) ?
W8 O40 W12 . . 92.1(2) ?
C5A O1A C4A . . 111.4(10) ?
N2A N1A C1A . . 106.8(10) ?
N1A N2A N3A . . 104.3(10) ?
N4A N3A N2A . . 114.1(10) ?
N4A N3A H3NA . . 122.9 ?
N2A N3A H3NA . . 122.9 ?
C1A N4A N3A . . 103.1(10) ?
C2A N5A C6A . . 113.0(9) ?
C2A N5A C3A . . 113.2(9) ?
C6A N5A C3A . . 107.8(9) ?
C2A N5A H5NA . . 106.2 ?
C6A N5A H5NA . . 109.1 ?
C3A N5A H5NA . . 107.3 ?
N4A C1A N1A . . 111.7(10) ?
N4A C1A C2A . . 127.3(11) ?
N1A C1A C2A . . 121.0(10) ?
C1A C2A N5A . . 111.6(9) ?
C1A C2A H2AA . . 109.3 ?
N5A C2A H2AA . . 109.3 ?
C1A C2A H2AB . . 109.3 ?
N5A C2A H2AB . . 109.3 ?
H2AA C2A H2AB . . 108.0 ?
C4A C3A N5A . . 111.3(10) ?
C4A C3A H3AA . . 109.4 ?
N5A C3A H3AA . . 109.4 ?
C4A C3A H3AB . . 109.4 ?
N5A C3A H3AB . . 109.4 ?
H3AA C3A H3AB . . 108.0 ?
O1A C4A C3A . . 111.0(10) ?
O1A C4A H4AA . . 109.4 ?
C3A C4A H4AA . . 109.4 ?
O1A C4A H4AB . . 109.4 ?
C3A C4A H4AB . . 109.4 ?
H4AA C4A H4AB . . 108.0 ?
O1A C5A C6A . . 112.2(12) ?
O1A C5A H5AA . . 109.2 ?
C6A C5A H5AA . . 109.2 ?
O1A C5A H5AB . . 109.2 ?
C6A C5A H5AB . . 109.2 ?
H5AA C5A H5AB . . 107.9 ?
C5A C6A N5A . . 111.2(10) ?
C5A C6A H6AA . . 109.4 ?
N5A C6A H6AA . . 109.4 ?
C5A C6A H6AB . . 109.4 ?
N5A C6A H6AB . . 109.4 ?
H6AA C6A H6AB . . 108.0 ?
C4B O1B C5B . . 108.2(9) ?
N2B N1B C1B . . 104.1(10) ?
N3B N2B N1B . . 108.3(11) ?
N2B N3B N4B . . 114.8(10) ?
N2B N3B H3NB . . 122.6 ?
N4B N3B H3NB . . 122.6 ?
N3B N4B C1B . . 98.5(10) ?
C3B N5B C6B . . 110.7(9) ?
C3B N5B C2B . . 109.1(8) ?
C6B N5B C2B . . 110.3(9) ?
C3B N5B H5NB . . 115.8 ?
C6B N5B H5NB . . 115.9 ?
C2B N5B H5NB . . 93.4 ?
N1B C1B N4B . . 114.3(12) ?
N1B C1B C2B . . 123.9(11) ?
N4B C1B C2B . . 121.9(11) ?
C1B C2B N5B . . 112.1(10) ?
C1B C2B H2BA . . 109.2 ?
N5B C2B H2BA . . 109.2 ?
C1B C2B H2BB . . 109.2 ?
N5B C2B H2BB . . 109.2 ?
H2BA C2B H2BB . . 107.9 ?
N5B C3B C4B . . 109.3(9) ?
N5B C3B H3BA . . 109.8 ?
C4B C3B H3BA . . 109.8 ?
N5B C3B H3BB . . 109.8 ?
C4B C3B H3BB . . 109.8 ?
H3BA C3B H3BB . . 108.3 ?
O1B C4B C3B . . 111.7(10) ?
O1B C4B H4BA . . 109.3 ?
C3B C4B H4BA . . 109.3 ?
O1B C4B H4BB . . 109.3 ?
C3B C4B H4BB . . 109.3 ?
H4BA C4B H4BB . . 107.9 ?
O1B C5B C6B . . 109.8(11) ?
O1B C5B H5BA . . 109.7 ?
C6B C5B H5BA . . 109.7 ?
O1B C5B H5BB . . 109.7 ?
C6B C5B H5BB . . 109.7 ?
H5BA C5B H5BB . . 108.2 ?
N5B C6B C5B . . 107.5(10) ?
N5B C6B H6BA . . 110.2 ?
C5B C6B H6BA . . 110.2 ?
N5B C6B H6BB . . 110.2 ?
C5B C6B H6BB . . 110.2 ?
H6BA C6B H6BB . . 108.5 ?
C4C O1C C5C . . 109.9(10) ?
N2C N1C C1C . . 106.4(9) ?
N3C N2C N1C . . 105.8(10) ?
N2C N3C N4C . . 114.6(10) ?
N2C N3C H3NC . . 122.7 ?
N4C N3C H3NC . . 122.7 ?
N3C N4C C1C . . 101.4(9) ?
C2C N5C C3C . . 108.3(9) ?
C2C N5C C6C . . 115.9(8) ?
C3C N5C C6C . . 109.3(9) ?
C2C N5C H5NC . . 107.7 ?
C3C N5C H5NC . . 107.6 ?
C6C N5C H5NC . . 107.6 ?
N4C C1C N1C . . 111.7(10) ?
N4C C1C C2C . . 121.1(10) ?
N1C C1C C2C . . 127.0(10) ?
N5C C2C C1C . . 113.4(9) ?
N5C C2C H2CA . . 108.9 ?
C1C C2C H2CA . . 108.9 ?
N5C C2C H2CB . . 108.9 ?
C1C C2C H2CB . . 108.9 ?
H2CA C2C H2CB . . 107.7 ?
C4C C3C N5C . . 112.3(11) ?
C4C C3C H3CA . . 109.1 ?
N5C C3C H3CA . . 109.1 ?
C4C C3C H3CB . . 109.1 ?
N5C C3C H3CB . . 109.1 ?
H3CA C3C H3CB . . 107.9 ?
O1C C4C C3C . . 110.2(11) ?
O1C C4C H4CA . . 109.6 ?
C3C C4C H4CA . . 109.6 ?
O1C C4C H4CB . . 109.6 ?
C3C C4C H4CB . . 109.6 ?
H4CA C4C H4CB . . 108.1 ?
O1C C5C C6C . . 109.6(10) ?
O1C C5C H5CA . . 109.8 ?
C6C C5C H5CA . . 109.8 ?
O1C C5C H5CB . . 109.8 ?
C6C C5C H5CB . . 109.8 ?
H5CA C5C H5CB . . 108.2 ?
C5C C6C N5C . . 110.8(10) ?
C5C C6C H6CA . . 109.5 ?
N5C C6C H6CA . . 109.5 ?
C5C C6C H6CB . . 109.5 ?
N5C C6C H6CB . . 109.5 ?
H6CA C6C H6CB . . 108.1 ?
C5D O1D C4D . . 108.2(9) ?
N2D N1D C1D . . 104.8(10) ?
N3D N2D N1D . . 106.9(11) ?
N2D N3D N4D . . 114.8(11) ?
N2D N3D H3ND . . 122.6 ?
N4D N3D H3ND . . 122.6 ?
N3D N4D C1D . . 101.5(11) ?
C3D N5D C6D . . 110.0(10) ?
C3D N5D C2D . . 109.2(9) ?
C6D N5D C2D . . 112.9(9) ?
C3D N5D H5ND . . 108.6 ?
C6D N5D H5ND . . 116.0 ?
C2D N5D H5ND . . 99.7 ?
N4D C1D N1D . . 112.0(12) ?
N4D C1D C2D . . 124.2(11) ?
N1D C1D C2D . . 123.4(11) ?
C1D C2D N5D . . 113.2(10) ?
C1D C2D H2DA . . 108.9 ?
N5D C2D H2DA . . 108.9 ?
C1D C2D H2DB . . 108.9 ?
N5D C2D H2DB . . 108.9 ?
H2DA C2D H2DB . . 107.7 ?
N5D C3D C4D . . 111.3(10) ?
N5D C3D H3DA . . 109.4 ?
C4D C3D H3DA . . 109.4 ?
N5D C3D H3DB . . 109.4 ?
C4D C3D H3DB . . 109.4 ?
H3DA C3D H3DB . . 108.0 ?
O1D C4D C3D . . 111.7(10) ?
O1D C4D H4DA . . 109.3 ?
C3D C4D H4DA . . 109.3 ?
O1D C4D H4DB . . 109.3 ?
C3D C4D H4DB . . 109.3 ?
H4DA C4D H4DB . . 107.9 ?
O1D C5D C6D . . 113.2(10) ?
O1D C5D H5DA . . 108.9 ?
C6D C5D H5DA . . 108.9 ?
O1D C5D H5DB . . 108.9 ?
C6D C5D H5DB . . 108.9 ?
H5DA C5D H5DB . . 107.8 ?
N5D C6D C5D . . 108.2(9) ?
N5D C6D H6DA . . 110.0 ?
C5D C6D H6DA . . 110.0 ?
N5D C6D H6DB . . 110.0 ?
C5D C6D H6DB . . 110.0 ?
H6DA C6D H6DB . . 108.4 ?
H1WA O1W H1WB . . 114.2 ?
H2WA O2W H2WB . . 112.5 ?
H3WA O3W H3WB . . 96.4 ?
H4WA O4W H4WB . . 101.1 ?
H5WA O5W H5WB . . 96.0 ?
H6WA O6W H6WB . . 111.9 ?

loop_
_geom_bond_atom_site_label_1
_geom_bond_atom_site_label_2
_geom_bond_site_symmetry_2
_geom_bond_distance
_geom_bond_publ_flag
W1 O1 . 1.722(9) ?
W1 O5 . 1.880(8) ?
W1 O3 . 1.886(8) ?
W1 O2 . 1.924(8) ?
W1 O4 . 1.935(8) ?
W1 O37 . 2.347(6) ?
W2 O6 . 1.706(9) ?
W2 O9 . 1.882(7) ?
W2 O8 . 1.890(7) ?
W2 O7 . 1.939(8) ?
W2 O2 . 1.946(7) ?
W2 O37 . 2.395(6) ?
W3 O10 . 1.701(8) ?
W3 O11 . 1.844(7) ?
W3 O7 . 1.914(7) ?
W3 O12 . 1.918(8) ?
W3 O3 . 1.997(8) ?
W3 O37 . 2.351(6) ?
W4 O13 . 1.700(9) ?
W4 O4 . 1.848(8) ?
W4 O14 . 1.912(7) ?
W4 O15 . 1.921(7) ?
W4 O16 . 1.986(8) ?
W4 O38 . 2.327(6) ?
W5 O17 . 1.708(8) ?
W5 O18 . 1.868(8) ?
W5 O8 . 1.891(8) ?
W5 O19 . 1.922(7) ?
W5 O14 . 1.946(8) ?
W5 O38 . 2.382(7) ?
W6 O20 . 1.697(8) ?
W6 O9 . 1.889(7) ?
W6 O18 . 1.903(7) ?
W6 O21 . 1.944(8) ?
W6 O22 . 1.947(7) ?
W6 O39 . 2.399(6) ?
W7 O23 . 1.697(9) ?
W7 O25 . 1.898(8) ?
W7 O21 . 1.904(7) ?
W7 O24 . 1.906(7) ?
W7 O11 . 1.929(8) ?
W7 O39 . 2.351(6) ?
W8 O26 . 1.684(8) ?
W8 O24 . 1.880(7) ?
W8 O12 . 1.907(8) ?
W8 O27 . 1.931(7) ?
W8 O28 . 1.933(7) ?
W8 O40 . 2.346(6) ?
W9 O29 . 1.673(9) ?
W9 O15 . 1.876(7) ?
W9 O5 . 1.915(8) ?
W9 O30 . 1.938(7) ?
W9 O27 . 1.947(7) ?
W9 O40 . 2.331(6) ?
W10 O31 . 1.676(10) ?
W10 O33 . 1.893(8) ?
W10 O32 . 1.918(8) ?
W10 O16 . 1.922(7) ?
W10 O19 . 1.927(7) ?
W10 O38 . 2.358(7) ?
W11 O34 . 1.671(8) ?
W11 O32 . 1.842(8) ?
W11 O22 . 1.894(7) ?
W11 O35 . 1.956(8) ?
W11 O25 . 1.965(8) ?
W11 O39 . 2.375(6) ?
W12 O36 . 1.667(9) ?
W12 O35 . 1.866(8) ?
W12 O33 . 1.896(8) ?
W12 O28 . 1.938(7) ?
W12 O30 . 1.950(7) ?
W12 O40 . 2.353(6) ?
Si1 O39 . 1.606(7) ?
Si1 O37 . 1.616(7) ?
Si1 O38 . 1.627(7) ?
Si1 O40 . 1.652(7) ?
O1A C5A . 1.398(15) ?
O1A C4A . 1.436(15) ?
N1A N2A . 1.324(16) ?
N1A C1A . 1.353(15) ?
N2A N3A . 1.335(16) ?
N3A N4A . 1.307(14) ?
N3A H3NA . 0.8800 ?
N4A C1A . 1.302(14) ?
N5A C2A . 1.491(15) ?
N5A C6A . 1.501(14) ?
N5A C3A . 1.547(15) ?
N5A H5NA . 0.8999 ?
C1A C2A . 1.458(15) ?
C2A H2AA . 0.9900 ?
C2A H2AB . 0.9900 ?
C3A C4A . 1.485(19) ?
C3A H3AA . 0.9900 ?
C3A H3AB . 0.9900 ?
C4A H4AA . 0.9900 ?
C4A H4AB . 0.9900 ?
C5A C6A . 1.50(2) ?
C5A H5AA . 0.9900 ?
C5A H5AB . 0.9900 ?
C6A H6AA . 0.9900 ?
C6A H6AB . 0.9900 ?
O1B C4B . 1.423(14) ?
O1B C5B . 1.454(15) ?
N1B N2B . 1.302(15) ?
N1B C1B . 1.341(16) ?
N2B N3B . 1.291(16) ?
N3B N4B . 1.339(14) ?
N3B H3NB . 0.8800 ?
N4B C1B . 1.351(15) ?
N5B C3B . 1.484(14) ?
N5B C6B . 1.499(15) ?
N5B C2B . 1.527(16) ?
N5B H5NB . 0.8999 ?
C1B C2B . 1.522(18) ?
C2B H2BA . 0.9900 ?
C2B H2BB . 0.9900 ?
C3B C4B . 1.508(16) ?
C3B H3BA . 0.9900 ?
C3B H3BB . 0.9900 ?
C4B H4BA . 0.9900 ?
C4B H4BB . 0.9900 ?
C5B C6B . 1.523(18) ?
C5B H5BA . 0.9900 ?
C5B H5BB . 0.9900 ?
C6B H6BA . 0.9900 ?
C6B H6BB . 0.9900 ?
O1C C4C . 1.433(17) ?
O1C C5C . 1.453(16) ?
N1C N2C . 1.311(14) ?
N1C C1C . 1.342(15) ?
N2C N3C . 1.298(15) ?
N3C N4C . 1.320(14) ?
N3C H3NC . 0.8800 ?
N4C C1C . 1.323(15) ?
N5C C2C . 1.484(15) ?
N5C C3C . 1.526(16) ?
N5C C6C . 1.534(15) ?
N5C H5NC . 0.8999 ?
C1C C2C . 1.498(15) ?
C2C H2CA . 0.9900 ?
C2C H2CB . 0.9900 ?
C3C C4C . 1.518(19) ?
C3C H3CA . 0.9900 ?
C3C H3CB . 0.9900 ?
C4C H4CA . 0.9900 ?
C4C H4CB . 0.9900 ?
C5C C6C . 1.461(18) ?
C5C H5CA . 0.9900 ?
C5C H5CB . 0.9900 ?
C6C H6CA . 0.9900 ?
C6C H6CB . 0.9900 ?
O1D C5D . 1.405(14) ?
O1D C4D . 1.412(15) ?
N1D N2D . 1.330(15) ?
N1D C1D . 1.351(17) ?
N2D N3D . 1.298(16) ?
N3D N4D . 1.309(16) ?
N3D H3ND . 0.8800 ?
N4D C1D . 1.344(15) ?
N5D C3D . 1.492(16) ?
N5D C6D . 1.494(14) ?
N5D C2D . 1.499(15) ?
N5D H5ND . 0.9001 ?
C1D C2D . 1.486(18) ?
C2D H2DA . 0.9900 ?
C2D H2DB . 0.9900 ?
C3D C4D . 1.514(19) ?
C3D H3DA . 0.9900 ?
C3D H3DB . 0.9900 ?
C4D H4DA . 0.9900 ?
C4D H4DB . 0.9900 ?
C5D C6D . 1.527(17) ?
C5D H5DA . 0.9900 ?
C5D H5DB . 0.9900 ?
C6D H6DA . 0.9900 ?
C6D H6DB . 0.9900 ?
O1W H1WA . 0.8499 ?
O1W H1WB . 0.8499 ?
O2W H2WA . 0.8498 ?
O2W H2WB . 0.8501 ?
O3W H3WA . 0.8503 ?
O3W H3WB . 0.8501 ?
O4W H4WA . 0.8500 ?
O4W H4WB . 0.8501 ?
O5W H5WA . 0.8499 ?
O5W H5WB . 0.8501 ?
O6W H6WA . 0.8500 ?
O6W H6WB . 0.8499 ?

loop_
_geom_hbond_atom_site_label_D
_geom_hbond_atom_site_label_H
_geom_hbond_atom_site_label_A
_geom_hbond_site_symmetry_A
_geom_hbond_distance_DH
_geom_hbond_distance_HA
_geom_hbond_distance_DA
_geom_hbond_angle_DHA
_geom_hbond_publ_flag
N3A H3NA O1W 1_545 0.88 2.01 2.831(16) 155 yes
N3B H3NB O2W 1_565 0.88 1.98 2.812(17) 157 yes
N3C H3NC O4W 1_465 0.88 1.83 2.69(2) 167 yes
N3D H3ND O3W . 0.88 1.84 2.69(2) 163 yes
N5A H5NA O2W . 0.90 1.93 2.797(19) 162 yes
N5B H5NB O1W . 0.90 1.90 2.740(18) 154 yes
N5C H5NC N1D 1_565 0.90 1.99 2.89(2) 172 yes
N5D H5ND N1C 1_545 0.90 2.07 2.946(18) 164 yes
O1W H1WA O5W 1_554 0.85 1.91 2.691(13) 153 yes
O1W H1WB O19 . 0.85 1.95 2.779(12) 167 yes
O2W H2WA O6W . 0.85 1.80 2.601(14) 157 yes
O2W H2WB O12 1_655 0.85 2.10 2.924(14) 162 yes
O3W H3WA O5W 1_545 0.85 2.27 2.877(16) 128 yes
O3W H3WB O35 1_545 0.85 2.12 2.937(12) 160 yes
O4W H4WA O2 1_656 0.85 2.28 2.862(14) 126 yes
O4W H4WB N4D . 0.85 2.50 2.89(2) 109 yes
O5W H5WA N2D 1_565 0.85 2.31 3.155(18) 175 yes
O5W H5WB O26 . 0.85 2.17 2.944(14) 151 yes
O5W H5WB O28 . 0.85 2.45 3.118(14) 136 yes
O6W H6WA O17 1_656 0.85 2.17 2.923(15) 148 yes
O6W H6WA O26 1_655 0.85 2.28 2.858(17) 125 yes
O6W H6WB N2C 1_645 0.85 2.07 2.911(17) 172 yes

loop_
_geom_torsion_atom_site_label_1
_geom_torsion_atom_site_label_2
_geom_torsion_atom_site_label_3
_geom_torsion_atom_site_label_4
_geom_torsion_site_symmetry_1
_geom_torsion_site_symmetry_2
_geom_torsion_site_symmetry_3
_geom_torsion_site_symmetry_4
_geom_torsion
_geom_torsion_publ_flag
O1 W1 O2 W2 . . . . 172.1(5) ?
O5 W1 O2 W2 . . . . -22.4(11) ?
O3 W1 O2 W2 . . . . 71.2(5) ?
O4 W1 O2 W2 . . . . -87.7(5) ?
O37 W1 O2 W2 . . . . -2.1(4) ?
O6 W2 O2 W1 . . . . -168.0(5) ?
O9 W2 O2 W1 . . . . 5.9(10) ?
O8 W2 O2 W1 . . . . 86.8(5) ?
O7 W2 O2 W1 . . . . -70.0(5) ?
O37 W2 O2 W1 . . . . 2.1(4) ?
O1 W1 O3 W3 . . . . -172.0(5) ?
O5 W1 O3 W3 . . . . 86.4(5) ?
O2 W1 O3 W3 . . . . -71.6(5) ?
O4 W1 O3 W3 . . . . 4.0(11) ?
O37 W1 O3 W3 . . . . 0.8(4) ?
O10 W3 O3 W1 . . . . 171.9(5) ?
O11 W3 O3 W1 . . . . -11.8(11) ?
O7 W3 O3 W1 . . . . 73.0(5) ?
O12 W3 O3 W1 . . . . -86.1(5) ?
O37 W3 O3 W1 . . . . -0.8(4) ?
O13 W4 O4 W1 . . . . 131.8(9) ?
O14 W4 O4 W1 . . . . -127.4(9) ?
O15 W4 O4 W1 . . . . 30.6(9) ?
O16 W4 O4 W1 . . . . -42.4(16) ?
O38 W4 O4 W1 . . . . -54.2(9) ?
O1 W1 O4 W4 . . . . -132.1(10) ?
O5 W1 O4 W4 . . . . -32.1(9) ?
O3 W1 O4 W4 . . . . 51.9(15) ?
O2 W1 O4 W4 . . . . 127.9(9) ?
O37 W1 O4 W4 . . . . 55.0(9) ?
O1 W1 O5 W9 . . . . 137.2(10) ?
O3 W1 O5 W9 . . . . -121.0(10) ?
O2 W1 O5 W9 . . . . -28.3(16) ?
O4 W1 O5 W9 . . . . 37.4(10) ?
O37 W1 O5 W9 . . . . -47.7(9) ?
O29 W9 O5 W1 . . . . -139.0(10) ?
O15 W9 O5 W1 . . . . -37.3(10) ?
O30 W9 O5 W1 . . . . 44.0(15) ?
O27 W9 O5 W1 . . . . 121.7(10) ?
O40 W9 O5 W1 . . . . 49.1(9) ?
O10 W3 O7 W2 . . . . -171.0(5) ?
O11 W3 O7 W2 . . . . 83.1(5) ?
O12 W3 O7 W2 . . . . -10.2(12) ?
O3 W3 O7 W2 . . . . -75.2(5) ?
O37 W3 O7 W2 . . . . -3.0(4) ?
O6 W2 O7 W3 . . . . 173.4(5) ?
O9 W2 O7 W3 . . . . -81.2(5) ?
O8 W2 O7 W3 . . . . -2.2(11) ?
O2 W2 O7 W3 . . . . 74.4(5) ?
O37 W2 O7 W3 . . . . 2.9(4) ?
O6 W2 O8 W5 . . . . 125.8(9) ?
O9 W2 O8 W5 . . . . 20.3(9) ?
O7 W2 O8 W5 . . . . -58.7(14) ?
O2 W2 O8 W5 . . . . -134.9(9) ?
O37 W2 O8 W5 . . . . -63.6(9) ?
O17 W5 O8 W2 . . . . -124.9(9) ?
O18 W5 O8 W2 . . . . -20.6(9) ?
O19 W5 O8 W2 . . . . 60.1(14) ?
O14 W5 O8 W2 . . . . 136.2(9) ?
O38 W5 O8 W2 . . . . 64.5(9) ?
O6 W2 O9 W6 . . . . -125.4(9) ?
O8 W2 O9 W6 . . . . -20.1(9) ?
O7 W2 O9 W6 . . . . 136.5(9) ?
O2 W2 O9 W6 . . . . 60.8(13) ?
O37 W2 O9 W6 . . . . 64.5(9) ?
O20 W6 O9 W2 . . . . 125.6(9) ?
O18 W6 O9 W2 . . . . 19.9(9) ?
O21 W6 O9 W2 . . . . -135.6(9) ?
O22 W6 O9 W2 . . . . -56.7(13) ?
O39 W6 O9 W2 . . . . -63.9(9) ?
O10 W3 O11 W7 . . . . 130.3(9) ?
O7 W3 O11 W7 . . . . -129.4(9) ?
O12 W3 O11 W7 . . . . 27.5(9) ?
O3 W3 O11 W7 . . . . -45.8(14) ?
O37 W3 O11 W7 . . . . -56.3(9) ?
O23 W7 O11 W3 . . . . -132.1(9) ?
O25 W7 O11 W3 . . . . 50.8(14) ?
O21 W7 O11 W3 . . . . 130.5(9) ?
O24 W7 O11 W3 . . . . -27.8(9) ?
O39 W7 O11 W3 . . . . 56.8(9) ?
O26 W8 O12 W3 . . . . 127.6(8) ?
O24 W8 O12 W3 . . . . 22.8(8) ?
O27 W8 O12 W3 . . . . -135.7(8) ?
O28 W8 O12 W3 . . . . -60.2(14) ?
O40 W8 O12 W3 . . . . -63.1(8) ?
O10 W3 O12 W8 . . . . -128.3(8) ?
O11 W3 O12 W8 . . . . -22.8(8) ?
O7 W3 O12 W8 . . . . 71.1(13) ?
O3 W3 O12 W8 . . . . 136.2(8) ?
O37 W3 O12 W8 . . . . 64.2(8) ?
O13 W4 O14 W5 . . . . -171.4(5) ?
O4 W4 O14 W5 . . . . 84.3(5) ?
O15 W4 O14 W5 . . . . -7.3(12) ?
O16 W4 O14 W5 . . . . -75.3(5) ?
O38 W4 O14 W5 . . . . -2.2(4) ?
O17 W5 O14 W4 . . . . 172.4(5) ?
O18 W5 O14 W4 . . . . -4.8(11) ?
O8 W5 O14 W4 . . . . -82.3(5) ?
O19 W5 O14 W4 . . . . 74.0(5) ?
O38 W5 O14 W4 . . . . 2.2(4) ?
O29 W9 O15 W4 . . . . 131.2(9) ?
O5 W9 O15 W4 . . . . 28.4(9) ?
O30 W9 O15 W4 . . . . -131.8(9) ?
O27 W9 O15 W4 . . . . -51.3(15) ?
O40 W9 O15 W4 . . . . -58.8(9) ?
O13 W4 O15 W9 . . . . -131.4(9) ?
O4 W4 O15 W9 . . . . -27.8(9) ?
O14 W4 O15 W9 . . . . 64.7(14) ?
O16 W4 O15 W9 . . . . 132.7(9) ?
O38 W4 O15 W9 . . . . 59.7(9) ?
O31 W10 O16 W4 . . . . -168.0(5) ?
O33 W10 O16 W4 . . . . 86.4(4) ?
O32 W10 O16 W4 . . . . 7.0(11) ?
O19 W10 O16 W4 . . . . -70.8(4) ?
O38 W10 O16 W4 . . . . 1.1(3) ?
O13 W4 O16 W10 . . . . 172.2(5) ?
O4 W4 O16 W10 . . . . -13.4(12) ?
O14 W4 O16 W10 . . . . 72.7(4) ?
O15 W4 O16 W10 . . . . -86.9(4) ?
O38 W4 O16 W10 . . . . -1.1(4) ?
O17 W5 O18 W6 . . . . 127.0(9) ?
O8 W5 O18 W6 . . . . 21.6(9) ?
O19 W5 O18 W6 . . . . -134.4(9) ?
O14 W5 O18 W6 . . . . -55.8(13) ?
O38 W5 O18 W6 . . . . -62.5(9) ?
O20 W6 O18 W5 . . . . -127.0(9) ?
O9 W6 O18 W5 . . . . -21.1(9) ?
O21 W6 O18 W5 . . . . 59.3(13) ?
O22 W6 O18 W5 . . . . 134.7(9) ?
O39 W6 O18 W5 . . . . 63.5(9) ?
O17 W5 O19 W10 . . . . -168.8(5) ?
O18 W5 O19 W10 . . . . 86.9(5) ?
O8 W5 O19 W10 . . . . 6.3(11) ?
O14 W5 O19 W10 . . . . -69.9(5) ?
O38 W5 O19 W10 . . . . 1.7(4) ?
O31 W10 O19 W5 . . . . 169.2(5) ?
O33 W10 O19 W5 . . . . -18.2(11) ?
O32 W10 O19 W5 . . . . -87.5(5) ?
O16 W10 O19 W5 . . . . 70.9(5) ?
O38 W10 O19 W5 . . . . -1.7(4) ?
O23 W7 O21 W6 . . . . 171.5(5) ?
O25 W7 O21 W6 . . . . 70.9(5) ?
O24 W7 O21 W6 . . . . -15.9(11) ?
O11 W7 O21 W6 . . . . -86.1(5) ?
O39 W7 O21 W6 . . . . -1.4(4) ?
O20 W6 O21 W7 . . . . -168.2(5) ?
O9 W6 O21 W7 . . . . 85.5(5) ?
O18 W6 O21 W7 . . . . 5.7(11) ?
O22 W6 O21 W7 . . . . -70.1(5) ?
O39 W6 O21 W7 . . . . 1.3(4) ?
O34 W11 O22 W6 . . . . -171.0(5) ?
O32 W11 O22 W6 . . . . 82.6(5) ?
O35 W11 O22 W6 . . . . -4.3(11) ?
O25 W11 O22 W6 . . . . -73.2(5) ?
O39 W11 O22 W6 . . . . -1.8(4) ?
O20 W6 O22 W11 . . . . 171.9(5) ?
O9 W6 O22 W11 . . . . -5.8(11) ?
O18 W6 O22 W11 . . . . -82.1(5) ?
O21 W6 O22 W11 . . . . 73.8(5) ?
O39 W6 O22 W11 . . . . 1.8(4) ?
O26 W8 O24 W7 . . . . -131.7(9) ?
O12 W8 O24 W7 . . . . -28.2(9) ?
O27 W8 O24 W7 . . . . 54.9(14) ?
O28 W8 O24 W7 . . . . 131.0(9) ?
O40 W8 O24 W7 . . . . 57.8(9) ?
O23 W7 O24 W8 . . . . 130.1(9) ?
O25 W7 O24 W8 . . . . -128.9(9) ?
O21 W7 O24 W8 . . . . -42.3(14) ?
O11 W7 O24 W8 . . . . 28.2(9) ?
O39 W7 O24 W8 . . . . -56.3(9) ?
O23 W7 O25 W11 . . . . -168.1(5) ?
O21 W7 O25 W11 . . . . -70.2(5) ?
O24 W7 O25 W11 . . . . 86.7(5) ?
O11 W7 O25 W11 . . . . 9.1(11) ?
O39 W7 O25 W11 . . . . 2.8(4) ?
O34 W11 O25 W7 . . . . 171.0(5) ?
O32 W11 O25 W7 . . . . -16.1(10) ?
O22 W11 O25 W7 . . . . 70.1(5) ?
O35 W11 O25 W7 . . . . -87.5(5) ?
O39 W11 O25 W7 . . . . -2.8(4) ?
O26 W8 O27 W9 . . . . -171.5(5) ?
O24 W8 O27 W9 . . . . 2.0(11) ?
O12 W8 O27 W9 . . . . 85.0(4) ?
O28 W8 O27 W9 . . . . -74.6(4) ?
O40 W8 O27 W9 . . . . -1.0(3) ?
O29 W9 O27 W8 . . . . 170.8(5) ?
O15 W9 O27 W8 . . . . -6.8(11) ?
O5 W9 O27 W8 . . . . -85.8(4) ?
O30 W9 O27 W8 . . . . 74.6(4) ?
O40 W9 O27 W8 . . . . 1.0(3) ?
O26 W8 O28 W12 . . . . 171.0(5) ?
O24 W8 O28 W12 . . . . -84.2(4) ?
O12 W8 O28 W12 . . . . -1.4(12) ?
O27 W8 O28 W12 . . . . 74.7(4) ?
O40 W8 O28 W12 . . . . 1.7(4) ?
O36 W12 O28 W8 . . . . -172.1(5) ?
O35 W12 O28 W8 . . . . 84.5(5) ?
O33 W12 O28 W8 . . . . 1.9(11) ?
O30 W12 O28 W8 . . . . -74.5(4) ?
O40 W12 O28 W8 . . . . -1.7(4) ?
O29 W9 O30 W12 . . . . -172.5(5) ?
O15 W9 O30 W12 . . . . 85.1(4) ?
O5 W9 O30 W12 . . . . 4.6(11) ?
O27 W9 O30 W12 . . . . -73.8(4) ?
O40 W9 O30 W12 . . . . -0.7(3) ?
O36 W12 O30 W9 . . . . 171.5(5) ?
O35 W12 O30 W9 . . . . -5.8(11) ?
O33 W12 O30 W9 . . . . -84.0(4) ?
O28 W12 O30 W9 . . . . 74.0(4) ?
O40 W12 O30 W9 . . . . 0.7(3) ?
O34 W11 O32 W10 . . . . 128.7(10) ?
O22 W11 O32 W10 . . . . -128.9(10) ?
O35 W11 O32 W10 . . . . 27.1(10) ?
O25 W11 O32 W10 . . . . -44.0(15) ?
O39 W11 O32 W10 . . . . -56.7(10) ?
O31 W10 O32 W11 . . . . -132.5(10) ?
O33 W10 O32 W11 . . . . -27.9(10) ?
O16 W10 O32 W11 . . . . 52.6(15) ?
O19 W10 O32 W11 . . . . 130.8(10) ?
O38 W10 O32 W11 . . . . 58.3(10) ?
O31 W10 O33 W12 . . . . 132.0(10) ?
O32 W10 O33 W12 . . . . 29.3(10) ?
O16 W10 O33 W12 . . . . -129.0(10) ?
O19 W10 O33 W12 . . . . -40.3(16) ?
O38 W10 O33 W12 . . . . -56.1(10) ?
O36 W12 O33 W10 . . . . -132.7(10) ?
O35 W12 O33 W10 . . . . -29.7(10) ?
O28 W12 O33 W10 . . . . 53.4(15) ?
O30 W12 O33 W10 . . . . 129.3(10) ?
O40 W12 O33 W10 . . . . 56.8(10) ?
O36 W12 O35 W11 . . . . 129.3(9) ?
O33 W12 O35 W11 . . . . 25.0(9) ?
O28 W12 O35 W11 . . . . -132.6(9) ?
O30 W12 O35 W11 . . . . -53.5(14) ?
O40 W12 O35 W11 . . . . -59.7(9) ?
O34 W11 O35 W12 . . . . -129.7(9) ?
O32 W11 O35 W12 . . . . -24.3(9) ?
O22 W11 O35 W12 . . . . 63.6(13) ?
O25 W11 O35 W12 . . . . 132.7(9) ?
O39 W11 O35 W12 . . . . 61.3(9) ?
O39 Si1 O37 W1 . . . . -178.0(4) ?
O38 Si1 O37 W1 . . . . 58.9(5) ?
O40 Si1 O37 W1 . . . . -58.1(5) ?
O39 Si1 O37 W3 . . . . -55.3(5) ?
O38 Si1 O37 W3 . . . . -178.4(4) ?
O40 Si1 O37 W3 . . . . 64.6(5) ?
O39 Si1 O37 W2 . . . . 61.2(5) ?
O38 Si1 O37 W2 . . . . -61.9(5) ?
O40 Si1 O37 W2 . . . . -178.8(3) ?
O5 W1 O37 Si1 . . . . 40.5(5) ?
O3 W1 O37 Si1 . . . . 134.6(5) ?
O2 W1 O37 Si1 . . . . -132.0(5) ?
O4 W1 O37 Si1 . . . . -44.3(5) ?
O5 W1 O37 W3 . . . . -94.6(3) ?
O3 W1 O37 W3 . . . . -0.6(3) ?
O2 W1 O37 W3 . . . . 92.8(3) ?
O4 W1 O37 W3 . . . . -179.4(3) ?
O5 W1 O37 W2 . . . . 174.0(3) ?
O3 W1 O37 W2 . . . . -92.0(3) ?
O2 W1 O37 W2 . . . . 1.4(3) ?
O4 W1 O37 W2 . . . . 89.2(3) ?
O10 W3 O37 Si1 . . . . -168.1(14) ?
O11 W3 O37 Si1 . . . . 39.6(5) ?
O7 W3 O37 Si1 . . . . 132.9(5) ?
O12 W3 O37 Si1 . . . . -49.9(5) ?
O3 W3 O37 Si1 . . . . -136.3(5) ?
O10 W3 O37 W1 . . . . -31.2(16) ?
O11 W3 O37 W1 . . . . 176.5(3) ?
O7 W3 O37 W1 . . . . -90.2(3) ?
O12 W3 O37 W1 . . . . 86.9(3) ?
O3 W3 O37 W1 . . . . 0.6(2) ?
O10 W3 O37 W2 . . . . 61.0(16) ?
O11 W3 O37 W2 . . . . -91.3(3) ?
O7 W3 O37 W2 . . . . 2.0(3) ?
O12 W3 O37 W2 . . . . 179.2(3) ?
O3 W3 O37 W2 . . . . 92.8(3) ?
O6 W2 O37 Si1 . . . . -178.4(14) ?
O9 W2 O37 Si1 . . . . -44.0(4) ?
O8 W2 O37 Si1 . . . . 44.5(5) ?
O7 W2 O37 Si1 . . . . -133.5(5) ?
O2 W2 O37 Si1 . . . . 134.4(5) ?
O6 W2 O37 W1 . . . . 45.8(15) ?
O9 W2 O37 W1 . . . . -179.8(3) ?
O8 W2 O37 W1 . . . . -91.4(3) ?
O7 W2 O37 W1 . . . . 90.7(3) ?
O2 W2 O37 W1 . . . . -1.4(3) ?
O6 W2 O37 W3 . . . . -46.9(15) ?
O9 W2 O37 W3 . . . . 87.5(3) ?
O8 W2 O37 W3 . . . . 175.9(3) ?
O7 W2 O37 W3 . . . . -2.0(3) ?
O2 W2 O37 W3 . . . . -94.1(3) ?
O39 Si1 O38 W4 . . . . -179.0(4) ?
O37 Si1 O38 W4 . . . . -55.9(6) ?
O40 Si1 O38 W4 . . . . 62.0(5) ?
O39 Si1 O38 W10 . . . . 58.0(5) ?
O37 Si1 O38 W10 . . . . -178.8(4) ?
O40 Si1 O38 W10 . . . . -60.9(5) ?
O39 Si1 O38 W5 . . . . -59.5(5) ?
O37 Si1 O38 W5 . . . . 63.7(5) ?
O40 Si1 O38 W5 . . . . -178.5(4) ?
O13 W4 O38 Si1 . . . . -167.2(16) ?
O4 W4 O38 Si1 . . . . 40.9(5) ?
O14 W4 O38 Si1 . . . . 134.1(5) ?
O15 W4 O38 Si1 . . . . -47.8(5) ?
O16 W4 O38 Si1 . . . . -134.9(5) ?
O13 W4 O38 W10 . . . . -31.6(18) ?
O4 W4 O38 W10 . . . . 176.5(3) ?
O14 W4 O38 W10 . . . . -90.3(3) ?
O15 W4 O38 W10 . . . . 87.8(3) ?
O16 W4 O38 W10 . . . . 0.8(2) ?
O13 W4 O38 W5 . . . . 60.2(18) ?
O4 W4 O38 W5 . . . . -91.7(3) ?
O14 W4 O38 W5 . . . . 1.5(3) ?
O15 W4 O38 W5 . . . . 179.6(3) ?
O16 W4 O38 W5 . . . . 92.6(3) ?
O31 W10 O38 Si1 . . . . -171.8(13) ?
O33 W10 O38 Si1 . . . . 43.4(5) ?
O32 W10 O38 Si1 . . . . -42.1(5) ?
O16 W10 O38 Si1 . . . . 135.6(5) ?
O19 W10 O38 Si1 . . . . -130.3(5) ?
O31 W10 O38 W4 . . . . 51.8(15) ?
O33 W10 O38 W4 . . . . -93.0(3) ?
O32 W10 O38 W4 . . . . -178.5(3) ?
O16 W10 O38 W4 . . . . -0.8(3) ?
O19 W10 O38 W4 . . . . 93.3(3) ?
O31 W10 O38 W5 . . . . -40.4(15) ?
O33 W10 O38 W5 . . . . 174.8(3) ?
O32 W10 O38 W5 . . . . 89.3(3) ?
O16 W10 O38 W5 . . . . -93.0(3) ?
O19 W10 O38 W5 . . . . 1.1(3) ?
O17 W5 O38 Si1 . . . . 177.0(14) ?
O18 W5 O38 Si1 . . . . 41.3(4) ?
O8 W5 O38 Si1 . . . . -46.9(5) ?
O19 W5 O38 Si1 . . . . 131.2(5) ?
O14 W5 O38 Si1 . . . . -135.9(5) ?
O17 W5 O38 W4 . . . . -48.6(16) ?
O18 W5 O38 W4 . . . . 175.7(3) ?
O8 W5 O38 W4 . . . . 87.5(3) ?
O19 W5 O38 W4 . . . . -94.4(3) ?
O14 W5 O38 W4 . . . . -1.5(3) ?
O17 W5 O38 W10 . . . . 44.6(16) ?
O18 W5 O38 W10 . . . . -91.1(3) ?
O8 W5 O38 W10 . . . . -179.2(3) ?
O19 W5 O38 W10 . . . . -1.1(3) ?
O14 W5 O38 W10 . . . . 91.7(3) ?
O37 Si1 O39 W7 . . . . 58.7(5) ?
O38 Si1 O39 W7 . . . . -179.4(4) ?
O40 Si1 O39 W7 . . . . -61.3(5) ?
O37 Si1 O39 W11 . . . . -177.8(4) ?
O38 Si1 O39 W11 . . . . -55.9(6) ?
O40 Si1 O39 W11 . . . . 62.2(5) ?
O37 Si1 O39 W6 . . . . -59.9(5) ?
O38 Si1 O39 W6 . . . . 61.9(5) ?
O40 Si1 O39 W6 . . . . -179.9(3) ?
O23 W7 O39 Si1 . . . . -170.9(18) ?
O25 W7 O39 Si1 . . . . 134.8(5) ?
O21 W7 O39 Si1 . . . . -131.2(5) ?
O24 W7 O39 Si1 . . . . 43.1(5) ?
O11 W7 O39 Si1 . . . . -42.7(5) ?
O23 W7 O39 W11 . . . . 52.4(19) ?
O25 W7 O39 W11 . . . . -1.9(3) ?
O21 W7 O39 W11 . . . . 92.1(3) ?
O24 W7 O39 W11 . . . . -93.6(3) ?
O11 W7 O39 W11 . . . . -179.4(3) ?
O23 W7 O39 W6 . . . . -39(2) ?
O25 W7 O39 W6 . . . . -93.1(3) ?
O21 W7 O39 W6 . . . . 0.9(3) ?
O24 W7 O39 W6 . . . . 175.2(3) ?
O11 W7 O39 W6 . . . . 89.4(3) ?
O34 W11 O39 Si1 . . . . -165.9(15) ?
O32 W11 O39 Si1 . . . . 39.2(5) ?
O22 W11 O39 Si1 . . . . 132.8(5) ?
O35 W11 O39 Si1 . . . . -48.2(5) ?
O25 W11 O39 Si1 . . . . -135.3(5) ?
O34 W11 O39 W7 . . . . -28.7(17) ?
O32 W11 O39 W7 . . . . 176.4(3) ?
O22 W11 O39 W7 . . . . -90.0(3) ?
O35 W11 O39 W7 . . . . 89.0(3) ?
O25 W11 O39 W7 . . . . 1.9(2) ?
O34 W11 O39 W6 . . . . 62.5(17) ?
O32 W11 O39 W6 . . . . -92.4(3) ?
O22 W11 O39 W6 . . . . 1.2(3) ?
O35 W11 O39 W6 . . . . -179.8(3) ?
O25 W11 O39 W6 . . . . 93.1(3) ?
O20 W6 O39 Si1 . . . . -178.9(13) ?
O9 W6 O39 Si1 . . . . 42.3(4) ?
O18 W6 O39 Si1 . . . . -44.7(4) ?
O21 W6 O39 Si1 . . . . 133.4(5) ?
O22 W6 O39 Si1 . . . . -134.5(5) ?
O20 W6 O39 W7 . . . . 46.8(15) ?
O9 W6 O39 W7 . . . . -92.1(3) ?
O18 W6 O39 W7 . . . . -179.0(3) ?
O21 W6 O39 W7 . . . . -0.9(3) ?
O22 W6 O39 W7 . . . . 91.1(3) ?
O20 W6 O39 W11 . . . . -45.6(15) ?
O9 W6 O39 W11 . . . . 175.6(3) ?
O18 W6 O39 W11 . . . . 88.6(3) ?
O21 W6 O39 W11 . . . . -93.2(3) ?
O22 W6 O39 W11 . . . . -1.2(3) ?
O39 Si1 O40 W9 . . . . -179.4(4) ?
O37 Si1 O40 W9 . . . . 59.1(5) ?
O38 Si1 O40 W9 . . . . -58.9(5) ?
O39 Si1 O40 W8 . . . . 60.9(5) ?
O37 Si1 O40 W8 . . . . -60.6(5) ?
O38 Si1 O40 W8 . . . . -178.6(4) ?
O39 Si1 O40 W12 . . . . -57.4(5) ?
O37 Si1 O40 W12 . . . . -178.9(4) ?
O38 Si1 O40 W12 . . . . 63.1(5) ?
O29 W9 O40 Si1 . . . . 175.2(14) ?
O15 W9 O40 Si1 . . . . 43.9(4) ?
O5 W9 O40 Si1 . . . . -42.4(4) ?
O30 W9 O40 Si1 . . . . 135.8(5) ?
O27 W9 O40 Si1 . . . . -133.3(5) ?
O29 W9 O40 W8 . . . . -52.2(16) ?
O15 W9 O40 W8 . . . . 176.4(3) ?
O5 W9 O40 W8 . . . . 90.1(3) ?
O30 W9 O40 W8 . . . . -91.7(3) ?
O27 W9 O40 W8 . . . . -0.7(2) ?
O29 W9 O40 W12 . . . . 40.0(16) ?
O15 W9 O40 W12 . . . . -91.4(3) ?
O5 W9 O40 W12 . . . . -177.6(3) ?
O30 W9 O40 W12 . . . . 0.5(2) ?
O27 W9 O40 W12 . . . . 91.5(3) ?
O26 W8 O40 Si1 . . . . 176.9(13) ?
O24 W8 O40 Si1 . . . . -44.2(4) ?
O12 W8 O40 Si1 . . . . 44.6(4) ?
O27 W8 O40 Si1 . . . . 134.7(5) ?
O28 W8 O40 Si1 . . . . -134.3(5) ?
O26 W8 O40 W9 . . . . 42.9(15) ?
O24 W8 O40 W9 . . . . -178.1(3) ?
O12 W8 O40 W9 . . . . -89.3(3) ?
O27 W8 O40 W9 . . . . 0.7(2) ?
O28 W8 O40 W9 . . . . 91.8(3) ?
O26 W8 O40 W12 . . . . -50.0(15) ?
O24 W8 O40 W12 . . . . 88.9(3) ?
O12 W8 O40 W12 . . . . 177.7(3) ?
O27 W8 O40 W12 . . . . -92.2(3) ?
O28 W8 O40 W12 . . . . -1.2(3) ?
O36 W12 O40 Si1 . . . . 179.5(14) ?
O35 W12 O40 Si1 . . . . 41.8(4) ?
O33 W12 O40 Si1 . . . . -45.7(4) ?
O28 W12 O40 Si1 . . . . 132.9(5) ?
O30 W12 O40 Si1 . . . . -135.8(5) ?
O36 W12 O40 W9 . . . . -45.2(15) ?
O35 W12 O40 W9 . . . . 177.1(3) ?
O33 W12 O40 W9 . . . . 89.6(3) ?
O28 W12 O40 W9 . . . . -91.8(3) ?
O30 W12 O40 W9 . . . . -0.5(2) ?
O36 W12 O40 W8 . . . . 47.8(15) ?
O35 W12 O40 W8 . . . . -89.9(3) ?
O33 W12 O40 W8 . . . . -177.4(3) ?
O28 W12 O40 W8 . . . . 1.2(3) ?
O30 W12 O40 W8 . . . . 92.5(3) ?
C1A N1A N2A N3A . . . . 0.3(13) ?
N1A N2A N3A N4A . . . . 0.1(13) ?
N2A N3A N4A C1A . . . . -0.4(12) ?
N3A N4A C1A N1A . . . . 0.6(12) ?
N3A N4A C1A C2A . . . . -179.4(10) ?
N2A N1A C1A N4A . . . . -0.6(13) ?
N2A N1A C1A C2A . . . . 179.4(10) ?
N4A C1A C2A N5A . . . . -21.5(16) ?
N1A C1A C2A N5A . . . . 158.5(10) ?
C6A N5A C2A C1A . . . . -73.3(12) ?
C3A N5A C2A C1A . . . . 163.7(9) ?
C2A N5A C3A C4A . . . . 178.6(10) ?
C6A N5A C3A C4A . . . . 52.8(12) ?
C5A O1A C4A C3A . . . . 59.7(14) ?
N5A C3A C4A O1A . . . . -56.6(13) ?
C4A O1A C5A C6A . . . . -60.0(15) ?
O1A C5A C6A N5A . . . . 57.6(15) ?
C2A N5A C6A C5A . . . . -178.1(10) ?
C3A N5A C6A C5A . . . . -52.2(13) ?
C1B N1B N2B N3B . . . . 1.1(14) ?
N1B N2B N3B N4B . . . . 0.1(14) ?
N2B N3B N4B C1B . . . . -1.2(13) ?
N2B N1B C1B N4B . . . . -2.0(15) ?
N2B N1B C1B C2B . . . . 178.7(12) ?
N3B N4B C1B N1B . . . . 2.0(13) ?
N3B N4B C1B C2B . . . . -178.8(11) ?
N1B C1B C2B N5B . . . . -163.2(12) ?
N4B C1B C2B N5B . . . . 17.6(17) ?
C3B N5B C2B C1B . . . . -167.5(10) ?
C6B N5B C2B C1B . . . . 70.6(13) ?
C6B N5B C3B C4B . . . . -55.2(12) ?
C2B N5B C3B C4B . . . . -176.8(10) ?
C5B O1B C4B C3B . . . . -62.3(12) ?
N5B C3B C4B O1B . . . . 58.1(12) ?
C4B O1B C5B C6B . . . . 64.1(13) ?
C3B N5B C6B C5B . . . . 57.0(13) ?
C2B N5B C6B C5B . . . . 177.9(10) ?
O1B C5B C6B N5B . . . . -61.4(13) ?
C1C N1C N2C N3C . . . . -0.2(12) ?
N1C N2C N3C N4C . . . . -0.1(13) ?
N2C N3C N4C C1C . . . . 0.4(13) ?
N3C N4C C1C N1C . . . . -0.6(13) ?
N3C N4C C1C C2C . . . . 174.2(10) ?
N2C N1C C1C N4C . . . . 0.5(13) ?
N2C N1C C1C C2C . . . . -173.9(11) ?
C3C N5C C2C C1C . . . . -168.0(11) ?
C6C N5C C2C C1C . . . . -44.7(13) ?
N4C C1C C2C N5C . . . . 119.9(12) ?
N1C C1C C2C N5C . . . . -66.1(15) ?
C2C N5C C3C C4C . . . . 175.0(11) ?
C6C N5C C3C C4C . . . . 47.8(14) ?
C5C O1C C4C C3C . . . . 61.7(15) ?
N5C C3C C4C O1C . . . . -53.5(16) ?
C4C O1C C5C C6C . . . . -66.9(14) ?
O1C C5C C6C N5C . . . . 61.5(14) ?
C2C N5C C6C C5C . . . . -174.9(10) ?
C3C N5C C6C C5C . . . . -52.1(13) ?
C1D N1D N2D N3D . . . . 0.5(13) ?
N1D N2D N3D N4D . . . . -0.9(15) ?
N2D N3D N4D C1D . . . . 0.9(14) ?
N3D N4D C1D N1D . . . . -0.5(13) ?
N3D N4D C1D C2D . . . . -173.6(11) ?
N2D N1D C1D N4D . . . . 0.1(14) ?
N2D N1D C1D C2D . . . . 173.2(11) ?
N4D C1D C2D N5D . . . . -120.5(12) ?
N1D C1D C2D N5D . . . . 67.3(15) ?
C3D N5D C2D C1D . . . . 170.9(11) ?
C6D N5D C2D C1D . . . . 48.3(14) ?
C6D N5D C3D C4D . . . . -52.3(14) ?
C2D N5D C3D C4D . . . . -176.6(10) ?
C5D O1D C4D C3D . . . . -60.5(13) ?
N5D C3D C4D O1D . . . . 56.9(15) ?
C4D O1D C5D C6D . . . . 63.1(12) ?
C3D N5D C6D C5D . . . . 52.1(12) ?
C2D N5D C6D C5D . . . . 174.2(10) ?
O1D C5D C6D N5D . . . . -59.5(12) ?
